data_2106775
loop_
_publ_author_name
'Pavlovska, A.'
'Werner, S.'
'Maximov, B.'
'Mill, B.'

_publ_section_title
;
 Pressure-induced phase transitions of piezoelectric single crystals from
 the langasite family: La3 Nb0.5 Ga5.5 O14 and La3 Ta0.5 Ga5.5 O14
;
_journal_name_full 'Acta Crystallographica B (39,1983-)'
_journal_page_first 939
_journal_page_last 947
_journal_volume 58
_journal_year 2002
_chemical_formula_sum 'Ga5.5 La3 Nb0.5 O14'
_chemical_name_systematic 'La3 (Nb0.5 Ga0.5) Ga5 O14'
_space_group_IT_number 5
_symmetry_space_group_name_Hall 'A 2y'
_symmetry_space_group_name_H-M 'A 1 2 1'
_cell_angle_alpha 90
_cell_angle_beta 90
_cell_angle_gamma 90
_cell_formula_units_Z 2
_cell_length_a 4.984
_cell_length_b 7.664
_cell_length_c 13.274
_cell_volume 507.032
_citation_journal_id_ASTM ASBSDK
_cod_data_source_file Pavlovska_ASBSDK_2002_196.cif
_cod_data_source_block Ga5.5La3Nb0.5O14
_cod_original_sg_symbol_Hall 'C 2y (z,y,-x)'
_cod_database_code 2106775

loop_
_symmetry_equiv_pos_as_xyz
x,y,z
-x,y,-z
x,y+1/2,z+1/2
-x,y+1/2,-z+1/2

loop_
_atom_site_label
_atom_site_type_symbol
_atom_site_fract_x
_atom_site_fract_y
_atom_site_fract_z
_atom_site_occupancy
_atom_site_U_iso_or_equiv
O5 O-2 0.18 -0.117 0.897 1 0.0
La1 La+3 0.003 0.2197 0.7787 1 0.0
O4 O-2 0.36 0.326 0.161 1 0.0
O3 O-2 0.38 0.167 0.751 1 0.0
Ga3 Ga+3 0.5 0.23 0.5 1 0.0
O1 O-2 0.14 0.528 -0.17 1 0.0
La2 La+3 0 0.439 0 1 0.0
O7 O-2 0.29 0.197 0.926 1 0.0
O2 O-2 0.31 0.671 0.078 1 0.0
Ga4 Ga+3 0.503 -0.385 0.383 1 0.0
Nb1 Nb+5 0 0.011 0 0.5 0.0
Ga2 Ga+3 0.498 0.498 0.168 1 0.0
O6 O-2 0.21 0.05 0.129 1 0.0
Ga1 Ga+3 0 0.011 0 0.5 0.0
